data_4508572
loop_
_publ_author_name
'Xu, Wentao'
'Zhou, Youfu'
'Huang, Decai'
'Xiong, Wei'
'Su, Mingyi'
'Wang, Kun'
'Han, Shuo'
'Hong, Maochun'

_publ_section_title
;
 Crystal Structure, Multiplex Photoluminescence, and Magnetic Properties
 of a Series of Lanthanide Coordination Polymers Based on Quinoline
 Carboxylate Ligand
;
_journal_issue 12
_journal_name_full 'Crystal Growth &amp; Design'
_journal_page_first 5420
_journal_paper_doi 10.1021/cg401391b
_journal_volume 13
_journal_year 2013
_chemical_formula_moiety 'C32 H21 N4 O10 Yb'
_chemical_formula_sum 'C32 H21 N4 O10 Yb'
_chemical_formula_weight 794.57
_chemical_name_systematic
; 
 ? 
;
_space_group_IT_number 14
_symmetry_space_group_name_Hall '-P 2ybc'
_symmetry_space_group_name_H-M 'P 1 21/c 1'
_atom_sites_solution_hydrogens geom
_atom_sites_solution_primary direct
_atom_sites_solution_secondary difmap
_audit_creation_method SHELXL-97
_cell_angle_alpha 90.00
_cell_angle_beta 94.361(4)
_cell_angle_gamma 90.00
_cell_formula_units_Z 4
_cell_length_a 9.990(3)
_cell_length_b 16.448(4)
_cell_length_c 17.358(5)
_cell_measurement_reflns_used 5814
_cell_measurement_temperature 293(2)
_cell_measurement_theta_max 27.4779
_cell_measurement_theta_min 2.3535
_cell_volume 2843.9(14)
_computing_cell_refinement CrystalClear
_computing_data_collection 'CrystalClear (Rigaku, 2000)'
_computing_data_reduction CrystalClear
_computing_molecular_graphics 'SHELXL-97 (Sheldrick, 1997)'
_computing_publication_material 'SHELXL-97 (Sheldrick, 1997)'
_computing_structure_refinement 'SHELXL-97 (Sheldrick, 1997)'
_computing_structure_solution 'SHELXS-97 (Sheldrick, 1997)'
_diffrn_ambient_temperature 293(2)
_diffrn_measured_fraction_theta_full 0.999
_diffrn_measured_fraction_theta_max 0.999
_diffrn_measurement_device_type 'Saturn 70 CCD diffractometer'
_diffrn_measurement_method \w
_diffrn_radiation_monochromator graphite
_diffrn_radiation_source 'fine-focus sealed tube'
_diffrn_radiation_type MoK\a
_diffrn_radiation_wavelength 0.71073
_diffrn_reflns_av_R_equivalents 0.0613
_diffrn_reflns_av_sigmaI/netI 0.0458
_diffrn_reflns_limit_h_max 12
_diffrn_reflns_limit_h_min -12
_diffrn_reflns_limit_k_max 21
_diffrn_reflns_limit_k_min -21
_diffrn_reflns_limit_l_max 22
_diffrn_reflns_limit_l_min -22
_diffrn_reflns_number 35060
_diffrn_reflns_theta_full 27.48
_diffrn_reflns_theta_max 27.48
_diffrn_reflns_theta_min 2.35
_exptl_absorpt_coefficient_mu 3.359
_exptl_absorpt_correction_T_max 1.0000
_exptl_absorpt_correction_T_min 0.8774
_exptl_absorpt_correction_type multi-scan
_exptl_absorpt_process_details '(CrystalClear; Rigaku, 2000)'
_exptl_crystal_colour Yellow
_exptl_crystal_density_diffrn 1.856
_exptl_crystal_density_method 'not measured'
_exptl_crystal_description Prism
_exptl_crystal_F_000 1564
_exptl_crystal_size_max 0.3000
_exptl_crystal_size_mid 0.1500
_exptl_crystal_size_min 0.1200
_refine_diff_density_max 1.487
_refine_diff_density_min -0.762
_refine_diff_density_rms 0.117
_refine_ls_extinction_coef SHELXL
_refine_ls_extinction_method none
_refine_ls_goodness_of_fit_ref 1.185
_refine_ls_hydrogen_treatment mixed
_refine_ls_matrix_type full
_refine_ls_number_parameters 428
_refine_ls_number_reflns 6503
_refine_ls_number_restraints 0
_refine_ls_restrained_S_all 1.185
_refine_ls_R_factor_all 0.0612
_refine_ls_R_factor_gt 0.0486
_refine_ls_shift/su_max 0.000
_refine_ls_shift/su_mean 0.000
_refine_ls_structure_factor_coef Fsqd
_refine_ls_weighting_details 'calc w=1/[\s^2^(Fo^2^)+(0.0164P)^2^+5.1983P] where P=(Fo^2^+2Fc^2^)/3'
_refine_ls_weighting_scheme calc
_refine_ls_wR_factor_gt 0.0749
_refine_ls_wR_factor_ref 0.0796
_reflns_number_gt 5612
_reflns_number_total 6503
_reflns_threshold_expression >2sigma(I)
_cod_data_source_file cg401391b_si_002.cif
_cod_data_source_block 9-Yb
_cod_depositor_comments
;
The following automatic conversions were performed:

'_exptl_absorpt_correction_type' value 'Multi-scan' changed to
'multi-scan' according to
/home/saulius/struct/CIF-dictionaries/cif_core.dic dictionary named
'cif_core.dic' version 2.4.2 from 2011-04-26.

Automatic conversion script
Id: cif_fix_values 1891 2012-01-12 08:04:46Z andrius 
;
_cod_original_cell_volume 2844.1(14)
_cod_original_sg_symbol_H-M P21/C
_cod_database_code 4508572

loop_
_symmetry_equiv_pos_as_xyz
'x, y, z'
'-x, y+1/2, -z+1/2'
'-x, -y, -z'
'x, -y-1/2, z-1/2'

loop_
_atom_site_label
_atom_site_type_symbol
_atom_site_fract_x
_atom_site_fract_y
_atom_site_fract_z
_atom_site_U_iso_or_equiv
_atom_site_adp_type
_atom_site_occupancy
_atom_site_symmetry_multiplicity
_atom_site_calc_flag
_atom_site_refinement_flags
Yb1 Yb 0.24804(2) 0.021276(12) 0.011713(12) 0.03043(7) Uani 1 1 d .
O1 O 0.1082(3) 0.1287(2) -0.00137(19) 0.0348(8) Uani 1 1 d .
O2 O -0.0933(3) 0.0729(2) -0.0166(2) 0.0468(10) Uani 1 1 d .
C17 C 0.4711(5) -0.1207(3) -0.0506(3) 0.0313(11) Uani 1 1 d .
N2 N 0.3016(5) -0.3225(3) -0.1742(3) 0.0400(11) Uani 1 1 d .
O4 O 0.5933(3) -0.1102(2) -0.0570(2) 0.0392(8) Uani 1 1 d .
C2 C -0.0830(5) 0.2156(3) -0.0122(3) 0.0302(10) Uani 1 1 d .
C19 C 0.4699(5) -0.2747(3) -0.0784(3) 0.0330(11) Uani 1 1 d .
C9 C -0.1951(5) 0.2243(3) -0.0619(3) 0.0309(11) Uani 1 1 d .
H9 H -0.2324 0.1781 -0.0883 0.037 Uiso 1 1 calc R
C12 C -0.4559(5) 0.2459(3) -0.1543(3) 0.0410(13) Uani 1 1 d .
H12 H -0.4420 0.1951 -0.1290 0.049 Uiso 1 1 calc R
C25 C 0.2968(5) -0.1868(3) -0.1371(3) 0.0338(11) Uani 1 1 d .
H25 H 0.2540 -0.1352 -0.1398 0.041 Uiso 1 1 calc R
C8 C -0.1061(5) 0.3587(3) 0.0171(3) 0.0367(12) Uani 1 1 d .
O3 O 0.3937(3) -0.0741(2) -0.0193(2) 0.0433(9) Uani 1 1 d .
O8 O 0.1769(4) -0.0013(2) -0.1216(2) 0.0551(11) Uani 1 1 d .
N1 N -0.2141(4) 0.3673(2) -0.0361(2) 0.0383(10) Uani 1 1 d .
C11 C -0.3706(5) 0.3104(3) -0.1345(3) 0.0336(11) Uani 1 1 d .
O7 O 0.2266(5) -0.0206(3) 0.2428(2) 0.0634(12) Uani 1 1 d .
C1 C -0.0180(5) 0.1334(3) -0.0083(3) 0.0298(10) Uani 1 1 d .
C18 C 0.4098(5) -0.1965(3) -0.0893(3) 0.0307(11) Uani 1 1 d .
C10 C -0.2560(5) 0.3011(3) -0.0744(3) 0.0331(11) Uani 1 1 d .
C3 C -0.0334(5) 0.2850(3) 0.0300(3) 0.0320(11) Uani 1 1 d .
N3 N 0.2378(5) -0.0054(3) 0.1739(3) 0.0446(11) Uani 1 1 d .
C27 C 0.1214(5) -0.2407(3) -0.2369(3) 0.0397(13) Uani 1 1 d .
C24 C 0.4095(5) -0.3393(3) -0.1226(3) 0.0380(12) Uani 1 1 d .
C26 C 0.2412(5) -0.2509(3) -0.1829(3) 0.0362(12) Uani 1 1 d .
C21 C 0.6239(6) -0.3712(4) -0.0171(3) 0.0539(15) Uani 1 1 d .
H21 H 0.6959 -0.3830 0.0202 0.065 Uiso 1 1 calc R
C4 C 0.0787(5) 0.2844(3) 0.0853(3) 0.0414(13) Uani 1 1 d .
H4 H 0.1281 0.2357 0.0948 0.050 Uiso 1 1 calc R
O5 O 0.3182(4) -0.0443(2) 0.1353(2) 0.0511(10) Uani 1 1 d .
C20 C 0.5785(5) -0.2929(3) -0.0252(3) 0.0410(13) Uani 1 1 d .
H20 H 0.6206 -0.2508 0.0053 0.049 Uiso 1 1 calc R
C23 C 0.4598(7) -0.4189(3) -0.1148(3) 0.0539(16) Uani 1 1 d .
H23 H 0.4205 -0.4618 -0.1454 0.065 Uiso 1 1 calc R
C16 C -0.3910(5) 0.3840(3) -0.1732(3) 0.0429(13) Uani 1 1 d .
H16 H -0.3331 0.4287 -0.1608 0.051 Uiso 1 1 calc R
O9 O 0.3384(4) 0.0845(2) -0.0986(2) 0.0524(10) Uani 1 1 d .
O6 O 0.1721(4) 0.0502(2) 0.1391(2) 0.0462(9) Uani 1 1 d .
C5 C 0.1162(6) 0.3535(4) 0.1249(3) 0.0499(15) Uani 1 1 d .
H5 H 0.1922 0.3526 0.1612 0.060 Uiso 1 1 calc R
C6 C 0.0437(7) 0.4253(4) 0.1123(3) 0.0560(16) Uani 1 1 d .
H6 H 0.0701 0.4726 0.1410 0.067 Uiso 1 1 calc R
C14 C -0.5807(6) 0.3283(4) -0.2482(3) 0.0532(16) Uani 1 1 d .
H14 H -0.6528 0.3346 -0.2867 0.064 Uiso 1 1 calc R
C13 C -0.5605(6) 0.2546(4) -0.2104(3) 0.0491(14) Uani 1 1 d .
H13 H -0.6186 0.2101 -0.2231 0.059 Uiso 1 1 calc R
C31 C -0.0420(7) -0.1521(5) -0.3031(4) 0.070(2) Uani 1 1 d .
H31 H -0.0746 -0.0988 -0.3142 0.083 Uiso 1 1 calc R
C32 C 0.0713(6) -0.1633(4) -0.2526(4) 0.0572(17) Uani 1 1 d .
H32 H 0.1149 -0.1175 -0.2286 0.069 Uiso 1 1 calc R
O10 O 0.2830(6) 0.0468(3) -0.2172(3) 0.0876(17) Uani 1 1 d .
N4 N 0.2669(6) 0.0435(3) -0.1486(3) 0.0531(13) Uani 1 1 d .
C7 C -0.0635(6) 0.4285(4) 0.0600(3) 0.0515(15) Uani 1 1 d .
H7 H -0.1108 0.4782 0.0519 0.062 Uiso 1 1 calc R
C29 C -0.0595(6) -0.2951(5) -0.3202(4) 0.068(2) Uani 1 1 d .
H29 H -0.1049 -0.3409 -0.3430 0.081 Uiso 1 1 calc R
C30 C -0.1070(7) -0.2183(5) -0.3372(4) 0.068(2) Uani 1 1 d .
H30 H -0.1840 -0.2108 -0.3721 0.082 Uiso 1 1 calc R
C28 C 0.0534(6) -0.3066(4) -0.2703(3) 0.0522(15) Uani 1 1 d .
H28 H 0.0844 -0.3601 -0.2588 0.063 Uiso 1 1 calc R
C22 C 0.5669(7) -0.4335(4) -0.0622(4) 0.0592(17) Uani 1 1 d .
H22 H 0.6024 -0.4870 -0.0568 0.071 Uiso 1 1 calc R
C15 C -0.4952(6) 0.3924(4) -0.2296(3) 0.0514(15) Uani 1 1 d .
H15 H -0.5081 0.4428 -0.2558 0.062 Uiso 1 1 calc R
HN2 H 0.282(6) -0.366(4) -0.201(3) 0.054(18) Uiso 1 1 d .

loop_
_atom_site_aniso_label
_atom_site_aniso_U_11
_atom_site_aniso_U_22
_atom_site_aniso_U_33
_atom_site_aniso_U_23
_atom_site_aniso_U_13
_atom_site_aniso_U_12
Yb1 0.02431(11) 0.02105(11) 0.04470(14) -0.00194(9) -0.00542(8) 0.00040(9)
O1 0.0226(18) 0.0298(19) 0.050(2) 0.0012(15) -0.0077(15) 0.0036(14)
O2 0.032(2) 0.0224(19) 0.084(3) 0.0059(18) -0.0102(18) -0.0036(16)
C17 0.032(3) 0.028(3) 0.032(3) 0.001(2) -0.006(2) -0.003(2)
N2 0.045(3) 0.031(2) 0.043(3) -0.011(2) 0.004(2) -0.012(2)
O4 0.0271(19) 0.032(2) 0.058(2) -0.0118(16) -0.0012(16) -0.0110(15)
C2 0.028(3) 0.027(2) 0.036(3) 0.005(2) 0.004(2) -0.002(2)
C19 0.037(3) 0.027(3) 0.035(3) -0.003(2) 0.006(2) -0.004(2)
C9 0.028(3) 0.025(2) 0.040(3) 0.001(2) 0.002(2) -0.002(2)
C12 0.038(3) 0.043(3) 0.042(3) 0.006(2) 0.003(2) 0.011(3)
C25 0.034(3) 0.026(3) 0.041(3) -0.008(2) 0.002(2) -0.002(2)
C8 0.041(3) 0.030(3) 0.038(3) 0.000(2) 0.001(2) -0.003(2)
O3 0.036(2) 0.030(2) 0.063(2) -0.0144(17) -0.0068(17) 0.0052(16)
O8 0.061(3) 0.044(3) 0.058(3) -0.0033(19) -0.015(2) -0.001(2)
N1 0.042(3) 0.029(2) 0.044(3) -0.0014(19) 0.004(2) 0.0054(19)
C11 0.029(3) 0.034(3) 0.038(3) 0.004(2) 0.005(2) 0.010(2)
O7 0.092(3) 0.050(3) 0.048(3) 0.015(2) 0.003(2) 0.004(2)
C1 0.025(3) 0.027(3) 0.037(3) 0.002(2) -0.003(2) 0.000(2)
C18 0.032(3) 0.025(2) 0.036(3) -0.005(2) 0.007(2) -0.005(2)
C10 0.032(3) 0.028(3) 0.040(3) 0.002(2) 0.007(2) 0.003(2)
C3 0.031(3) 0.033(3) 0.033(3) 0.001(2) 0.004(2) -0.001(2)
N3 0.055(3) 0.028(2) 0.050(3) 0.004(2) -0.003(2) 0.000(2)
C27 0.035(3) 0.048(3) 0.036(3) -0.011(2) 0.005(2) -0.016(3)
C24 0.045(3) 0.030(3) 0.040(3) -0.004(2) 0.007(2) -0.006(2)
C26 0.036(3) 0.037(3) 0.036(3) -0.003(2) 0.008(2) -0.009(2)
C21 0.064(4) 0.044(4) 0.053(4) 0.001(3) -0.001(3) 0.010(3)
C4 0.045(3) 0.043(3) 0.036(3) -0.005(2) 0.000(2) -0.002(3)
O5 0.050(2) 0.043(2) 0.059(3) -0.0013(19) -0.0086(19) 0.0105(19)
C20 0.048(3) 0.038(3) 0.037(3) -0.003(2) 0.001(2) 0.003(3)
C23 0.078(5) 0.031(3) 0.054(4) -0.008(3) 0.013(3) -0.004(3)
C16 0.045(3) 0.037(3) 0.046(3) 0.003(2) 0.002(3) 0.012(3)
O9 0.050(2) 0.050(3) 0.057(3) 0.002(2) 0.002(2) -0.006(2)
O6 0.050(2) 0.039(2) 0.050(2) 0.0081(17) 0.0039(18) 0.0091(18)
C5 0.048(4) 0.060(4) 0.040(3) -0.011(3) -0.007(3) -0.009(3)
C6 0.073(4) 0.036(3) 0.059(4) -0.017(3) 0.002(3) -0.011(3)
C14 0.040(3) 0.073(5) 0.046(4) 0.008(3) -0.003(3) 0.019(3)
C13 0.037(3) 0.059(4) 0.051(4) -0.002(3) 0.000(3) 0.001(3)
C31 0.052(4) 0.079(5) 0.074(5) -0.004(4) -0.016(3) 0.006(4)
C32 0.046(4) 0.050(4) 0.072(4) -0.015(3) -0.018(3) -0.006(3)
O10 0.125(5) 0.090(4) 0.047(3) 0.006(3) 0.006(3) 0.025(3)
N4 0.069(4) 0.040(3) 0.049(3) 0.002(2) -0.004(3) 0.018(3)
C7 0.063(4) 0.036(3) 0.055(4) -0.006(3) 0.001(3) 0.004(3)
C29 0.050(4) 0.103(6) 0.050(4) -0.024(4) 0.004(3) -0.040(4)
C30 0.044(4) 0.109(7) 0.050(4) -0.008(4) -0.003(3) -0.015(4)
C28 0.046(4) 0.060(4) 0.051(4) -0.012(3) 0.002(3) -0.019(3)
C22 0.082(5) 0.030(3) 0.066(4) 0.003(3) 0.009(4) 0.012(3)
C15 0.051(4) 0.047(4) 0.057(4) 0.011(3) 0.004(3) 0.018(3)

loop_
_atom_type_symbol
_atom_type_description
_atom_type_scat_dispersion_real
_atom_type_scat_dispersion_imag
_atom_type_scat_source
C C 0.0033 0.0016 'International Tables Vol C Tables 4.2.6.8 and 6.1.1.4'
H H 0.0000 0.0000 'International Tables Vol C Tables 4.2.6.8 and 6.1.1.4'
N N 0.0061 0.0033 'International Tables Vol C Tables 4.2.6.8 and 6.1.1.4'
O O 0.0106 0.0060 'International Tables Vol C Tables 4.2.6.8 and 6.1.1.4'
Yb Yb -0.3850 5.5486 'International Tables Vol C Tables 4.2.6.8 and 6.1.1.4'

loop_
_geom_angle_atom_site_label_1
_geom_angle_atom_site_label_2
_geom_angle_atom_site_label_3
_geom_angle
_geom_angle_site_symmetry_1
_geom_angle_site_symmetry_3
O2 Yb1 O3 89.27(13) 3 .
O2 Yb1 O4 157.44(14) 3 3_655
O3 Yb1 O4 94.93(12) . 3_655
O2 Yb1 O1 97.13(12) 3 .
O3 Yb1 O1 159.54(13) . .
O4 Yb1 O1 86.60(12) 3_655 .
O2 Yb1 O8 76.70(15) 3 .
O3 Yb1 O8 79.00(13) . .
O4 Yb1 O8 125.86(14) 3_655 .
O1 Yb1 O8 83.58(13) . .
O2 Yb1 O9 129.91(14) 3 .
O3 Yb1 O9 79.72(14) . .
O4 Yb1 O9 72.63(13) 3_655 .
O1 Yb1 O9 81.29(13) . .
O8 Yb1 O9 53.28(14) . .
O2 Yb1 O6 80.45(14) 3 .
O3 Yb1 O6 127.51(13) . .
O4 Yb1 O6 79.43(13) 3_655 .
O1 Yb1 O6 72.86(12) . .
O8 Yb1 O6 144.66(14) . .
O9 Yb1 O6 142.78(13) . .
O2 Yb1 O5 79.14(14) 3 .
O3 Yb1 O5 75.78(13) . .
O4 Yb1 O5 80.43(13) 3_655 .
O1 Yb1 O5 124.47(13) . .
O8 Yb1 O5 145.04(13) . .
O9 Yb1 O5 141.57(13) . .
O6 Yb1 O5 51.75(12) . .
O2 Yb1 N4 103.24(16) 3 .
O3 Yb1 N4 76.14(13) . .
O4 Yb1 N4 99.28(15) 3_655 .
O1 Yb1 N4 83.48(13) . .
O8 Yb1 N4 26.74(14) . .
O9 Yb1 N4 26.67(14) . .
O6 Yb1 N4 156.33(13) . .
O5 Yb1 N4 151.78(13) . .
O2 Yb1 N3 77.03(14) 3 .
O3 Yb1 N3 101.66(14) . .
O4 Yb1 N3 80.41(13) 3_655 .
O1 Yb1 N3 98.71(13) . .
O8 Yb1 N3 153.72(14) . .
O9 Yb1 N3 153.00(13) . .
O6 Yb1 N3 25.85(12) . .
O5 Yb1 N3 25.99(12) . .
N4 Yb1 N3 177.76(13) . .
C1 O1 Yb1 131.7(3) . .
C1 O2 Yb1 167.9(4) . 3
O3 C17 O4 126.8(5) . .
O3 C17 C18 117.0(4) . .
O4 C17 C18 116.1(4) . .
C26 N2 C24 125.3(5) . .
C26 N2 HN2 126(4) . .
C24 N2 HN2 109(4) . .
C17 O4 Yb1 136.7(3) . 3_655
C9 C2 C3 118.5(4) . .
C9 C2 C1 117.0(4) . .
C3 C2 C1 124.5(4) . .
C20 C19 C24 118.2(5) . .
C20 C19 C18 125.3(5) . .
C24 C19 C18 116.4(5) . .
C2 C9 C10 120.9(5) . .
C2 C9 H9 119.6 . .
C10 C9 H9 119.6 . .
C13 C12 C11 120.8(5) . .
C13 C12 H12 119.6 . .
C11 C12 H12 119.6 . .
C18 C25 C26 122.0(5) . .
C18 C25 H25 119.0 . .
C26 C25 H25 119.0 . .
N1 C8 C7 117.3(5) . .
N1 C8 C3 124.0(5) . .
C7 C8 C3 118.6(5) . .
C17 O3 Yb1 167.7(3) . .
N4 O8 Yb1 95.7(3) . .
C10 N1 C8 117.0(4) . .
C12 C11 C16 118.7(5) . .
C12 C11 C10 121.1(4) . .
C16 C11 C10 120.1(5) . .
O2 C1 O1 123.6(4) . .
O2 C1 C2 117.2(4) . .
O1 C1 C2 119.0(4) . .
C25 C18 C19 120.6(4) . .
C25 C18 C17 117.5(4) . .
C19 C18 C17 121.9(4) . .
N1 C10 C9 122.8(5) . .
N1 C10 C11 117.4(4) . .
C9 C10 C11 119.8(4) . .
C4 C3 C8 118.6(5) . .
C4 C3 C2 124.7(5) . .
C8 C3 C2 116.6(4) . .
O7 N3 O6 122.0(5) . .
O7 N3 O5 121.5(5) . .
O6 N3 O5 116.5(5) . .
O7 N3 Yb1 175.8(4) . .
O6 N3 Yb1 58.0(3) . .
O5 N3 Yb1 58.8(3) . .
C28 C27 C32 118.6(5) . .
C28 C27 C26 121.8(5) . .
C32 C27 C26 119.5(5) . .
N2 C24 C23 120.4(5) . .
N2 C24 C19 118.9(5) . .
C23 C24 C19 120.7(5) . .
N2 C26 C25 116.4(5) . .
N2 C26 C27 120.9(5) . .
C25 C26 C27 122.7(5) . .
C20 C21 C22 121.2(6) . .
C20 C21 H21 119.4 . .
C22 C21 H21 119.4 . .
C5 C4 C3 120.5(5) . .
C5 C4 H4 119.7 . .
C3 C4 H4 119.7 . .
N3 O5 Yb1 95.2(3) . .
C21 C20 C19 120.2(5) . .
C21 C20 H20 119.9 . .
C19 C20 H20 119.9 . .
C22 C23 C24 118.8(5) . .
C22 C23 H23 120.6 . .
C24 C23 H23 120.6 . .
C15 C16 C11 120.2(6) . .
C15 C16 H16 119.9 . .
C11 C16 H16 119.9 . .
N4 O9 Yb1 95.0(3) . .
N3 O6 Yb1 96.1(3) . .
C4 C5 C6 120.5(5) . .
C4 C5 H5 119.7 . .
C6 C5 H5 119.7 . .
C7 C6 C5 120.9(5) . .
C7 C6 H6 119.5 . .
C5 C6 H6 119.5 . .
C15 C14 C13 119.4(5) . .
C15 C14 H14 120.3 . .
C13 C14 H14 120.3 . .
C12 C13 C14 120.0(6) . .
C12 C13 H13 120.0 . .
C14 C13 H13 120.0 . .
C30 C31 C32 120.1(7) . .
C30 C31 H31 120.0 . .
C32 C31 H31 120.0 . .
C27 C32 C31 120.6(6) . .
C27 C32 H32 119.7 . .
C31 C32 H32 119.7 . .
O10 N4 O9 122.3(6) . .
O10 N4 O8 122.3(6) . .
O9 N4 O8 115.5(5) . .
O10 N4 Yb1 173.8(4) . .
O9 N4 Yb1 58.3(3) . .
O8 N4 Yb1 57.6(3) . .
C6 C7 C8 120.8(6) . .
C6 C7 H7 119.6 . .
C8 C7 H7 119.6 . .
C30 C29 C28 120.9(6) . .
C30 C29 H29 119.6 . .
C28 C29 H29 119.6 . .
C29 C30 C31 119.4(7) . .
C29 C30 H30 120.3 . .
C31 C30 H30 120.3 . .
C29 C28 C27 120.5(7) . .
C29 C28 H28 119.8 . .
C27 C28 H28 119.8 . .
C23 C22 C21 120.8(6) . .
C23 C22 H22 119.6 . .
C21 C22 H22 119.6 . .
C16 C15 C14 120.7(6) . .
C16 C15 H15 119.6 . .
C14 C15 H15 119.6 . .

loop_
_geom_bond_atom_site_label_1
_geom_bond_atom_site_label_2
_geom_bond_distance
_geom_bond_site_symmetry_2
Yb1 O2 2.194(3) 3
Yb1 O3 2.234(3) .
Yb1 O4 2.254(3) 3_655
Yb1 O1 2.254(3) .
Yb1 O8 2.397(4) .
Yb1 O9 2.415(4) .
Yb1 O6 2.439(4) .
Yb1 O5 2.455(4) .
Yb1 N4 2.827(5) .
Yb1 N3 2.859(5) .
O1 C1 1.259(5) .
O2 C1 1.249(5) .
O2 Yb1 2.194(3) 3
C17 O3 1.243(6) .
C17 O4 1.246(6) .
C17 C18 1.522(6) .
N2 C26 1.327(7) .
N2 C24 1.375(7) .
N2 HN2 0.87(6) .
O4 Yb1 2.254(3) 3_655
C2 C9 1.368(6) .
C2 C3 1.424(6) .
C2 C1 1.501(6) .
C19 C20 1.402(7) .
C19 C24 1.418(7) .
C19 C18 1.427(7) .
C9 C10 1.412(6) .
C9 H9 0.9500 .
C12 C13 1.380(7) .
C12 C11 1.388(7) .
C12 H12 0.9500 .
C25 C18 1.359(7) .
C25 C26 1.408(7) .
C25 H25 0.9500 .
C8 N1 1.373(6) .
C8 C7 1.417(7) .
C8 C3 1.422(7) .
O8 N4 1.278(6) .
N1 C10 1.327(6) .
C11 C16 1.392(7) .
C11 C10 1.498(7) .
O7 N3 1.235(6) .
C3 C4 1.419(7) .
N3 O6 1.254(5) .
N3 O5 1.258(6) .
C27 C28 1.383(7) .
C27 C32 1.388(8) .
C27 C26 1.473(7) .
C24 C23 1.405(7) .
C21 C20 1.369(7) .
C21 C22 1.387(8) .
C21 H21 0.9500 .
C4 C5 1.365(7) .
C4 H4 0.9500 .
C20 H20 0.9500 .
C23 C22 1.374(8) .
C23 H23 0.9500 .
C16 C15 1.379(8) .
C16 H16 0.9500 .
O9 N4 1.274(6) .
C5 C6 1.394(8) .
C5 H5 0.9500 .
C6 C7 1.352(8) .
C6 H6 0.9500 .
C14 C15 1.380(8) .
C14 C13 1.386(8) .
C14 H14 0.9500 .
C13 H13 0.9500 .
C31 C30 1.377(9) .
C31 C32 1.391(8) .
C31 H31 0.9500 .
C32 H32 0.9500 .
O10 N4 1.216(6) .
C7 H7 0.9500 .
C29 C30 1.374(10) .
C29 C28 1.382(9) .
C29 H29 0.9500 .
C30 H30 0.9500 .
C28 H28 0.9500 .
C22 H22 0.9500 .
C15 H15 0.9500 .

loop_
_geom_hbond_atom_site_label_D
_geom_hbond_atom_site_label_H
_geom_hbond_atom_site_label_A
_geom_hbond_distance_DH
_geom_hbond_distance_HA
_geom_hbond_distance_DA
_geom_hbond_angle_DHA
_geom_hbond_site_symmetry_A
N2 HN2 O7 0.87(6) 2.15(6) 3.022(6) 175(5) 4
